data_4332254
loop_
_publ_author_name
'Zhang, Qian-Feng'
'Yu, Zhan'
'Ding, Jihai'
'Song, Yinglin'
'Rothenberger, Alexander'
'Fenske, Dieter'
'Leung, Wa-Hung'

_publ_section_title
;
 Construction of New Heteroselenometallic Clusters:&#x00A0; Formation of
 Crownlike [Et4N]4[(\m5-WSe4)(CuI)5(\m-I)2] and Octahedral Polymeric
 [(\m6-WSe4)Cu6I4(py)4]nfrom Planar [Et4N]4[(\m4-WSe4)Cu4I6] with
 Additional Faces
;
_journal_issue 13
_journal_name_full 'Inorganic Chemistry'
_journal_page_first 5187
_journal_page_last 5195
_journal_paper_doi 10.1021/ic060161p
_journal_volume 45
_journal_year 2006
_chemical_formula_sum 'C20 H20 Cu6 I4 N4 Se4 W'
_chemical_formula_weight 1704.93
_chemical_name_systematic
; 
 ? 
;
_space_group_IT_number 122
_symmetry_cell_setting tetragonal
_symmetry_space_group_name_Hall 'I -4 2bw'
_symmetry_space_group_name_H-M 'I -4 2 d'
_atom_sites_solution_hydrogens geom
_atom_sites_solution_primary direct
_atom_sites_solution_secondary difmap
_audit_creation_method SHELXL-97
_cell_angle_alpha 90.00
_cell_angle_beta 90.00
_cell_angle_gamma 90.00
_cell_formula_units_Z 4
_cell_length_a 14.811(2)
_cell_length_b 14.811(2)
_cell_length_c 15.595(3)
_cell_measurement_reflns_used 8839
_cell_measurement_temperature 120(2)
_cell_measurement_theta_max 26.39
_cell_measurement_theta_min 1.57
_cell_volume 3421.0(9)
_computing_cell_refinement 'stoe winexpose'
_computing_data_collection 'stoe winexpose'
_computing_data_reduction 'stoe winexpose'
_computing_molecular_graphics 'SHELXL-97 (Sheldrick, 1997)'
_computing_publication_material 'SHELXL-97 (Sheldrick, 1997)'
_computing_structure_refinement 'SHELXL-97 (Sheldrick, 1997)'
_computing_structure_solution 'SHELXS-97 (Sheldrick, 1990)'
_diffrn_ambient_temperature 120(2)
_diffrn_detector_area_resol_mean 6.667
_diffrn_measured_fraction_theta_full 0.993
_diffrn_measured_fraction_theta_max 0.993
_diffrn_measurement_device_type 'stoe stad'
_diffrn_measurement_method 'area detector'
_diffrn_radiation_monochromator graphite
_diffrn_radiation_source 'fine-focus sealed tube'
_diffrn_radiation_type MoK\a
_diffrn_radiation_wavelength 0.71073
_diffrn_reflns_av_R_equivalents 0.0683
_diffrn_reflns_av_sigmaI/netI 0.0568
_diffrn_reflns_limit_h_max 18
_diffrn_reflns_limit_h_min -17
_diffrn_reflns_limit_k_max 18
_diffrn_reflns_limit_k_min -17
_diffrn_reflns_limit_l_max 20
_diffrn_reflns_limit_l_min -20
_diffrn_reflns_number 13396
_diffrn_reflns_theta_full 25.00
_diffrn_reflns_theta_max 27.19
_diffrn_reflns_theta_min 3.26
_exptl_absorpt_coefficient_mu 14.891
_exptl_absorpt_correction_type none
_exptl_crystal_colour black
_exptl_crystal_density_diffrn 3.310
_exptl_crystal_density_method 'not measured'
_exptl_crystal_description block
_exptl_crystal_F_000 3056
_exptl_crystal_size_max 0.30
_exptl_crystal_size_mid 0.20
_exptl_crystal_size_min 0.20
_refine_diff_density_max 2.389
_refine_diff_density_min -2.230
_refine_diff_density_rms 0.359
_refine_ls_abs_structure_details 'Flack H D (1983), Acta Cryst. A39, 876-881'
_refine_ls_abs_structure_Flack 0.035(12)
_refine_ls_extinction_method none
_refine_ls_goodness_of_fit_ref 1.108
_refine_ls_hydrogen_treatment constr
_refine_ls_matrix_type full
_refine_ls_number_parameters 85
_refine_ls_number_reflns 1907
_refine_ls_number_restraints 0
_refine_ls_restrained_S_all 1.108
_refine_ls_R_factor_all 0.0467
_refine_ls_R_factor_gt 0.0466
_refine_ls_shift/su_max 0.000
_refine_ls_shift/su_mean 0.000
_refine_ls_structure_factor_coef Fsqd
_refine_ls_weighting_details 'calc w=1/[\s^2^(Fo^2^)+(0.0809P)^2^+6.4139P] where P=(Fo^2^+2Fc^2^)/3'
_refine_ls_weighting_scheme calc
_refine_ls_wR_factor_gt 0.1175
_refine_ls_wR_factor_ref 0.1177
_reflns_number_gt 1896
_reflns_number_total 1907
_reflns_threshold_expression >2sigma(I)
_cod_data_source_file ic060161psup3.cif
_cod_data_source_block qtet
_cod_original_cell_volume 3421.1(10)
_cod_original_sg_symbol_H-M I-42d
_cod_database_code 4332254

loop_
_symmetry_equiv_pos_as_xyz
'x, y, z'
'-x, -y, z'
'y, -x, -z'
'-y, x, -z'
'-x+1/2, y, -z+3/4'
'x+1/2, -y, -z+3/4'
'-y+1/2, -x, z+3/4'
'y+1/2, x, z+3/4'
'x+1/2, y+1/2, z+1/2'
'-x+1/2, -y+1/2, z+1/2'
'y+1/2, -x+1/2, -z+1/2'
'-y+1/2, x+1/2, -z+1/2'
'-x+1, y+1/2, -z+5/4'
'x+1, -y+1/2, -z+5/4'
'-y+1, -x+1/2, z+5/4'
'y+1, x+1/2, z+5/4'

loop_
_atom_site_label
_atom_site_type_symbol
_atom_site_fract_x
_atom_site_fract_y
_atom_site_fract_z
_atom_site_U_iso_or_equiv
_atom_site_adp_type
_atom_site_occupancy
_atom_site_symmetry_multiplicity
_atom_site_calc_flag
_atom_site_refinement_flags
W1 W 0.0000 0.0000 0.0000 0.02162(18) Uani 1 4 d S
I2 I 0.0000 0.0000 0.33272(4) 0.0320(2) Uani 1 2 d S
I1 I 0.2500 0.00183(6) -0.1250 0.0305(2) Uani 1 2 d S
Cu2 Cu 0.0000 0.0000 0.17490(9) 0.0340(3) Uani 1 2 d S
Se1 Se 0.13148(4) -0.00378(5) 0.08973(4) 0.0237(2) Uani 1 1 d .
Cu1 Cu 0.14835(6) 0.10756(6) -0.02395(6) 0.0259(2) Uani 1 1 d .
C5 C 0.3089(6) 0.2120(6) 0.0085(5) 0.0323(16) Uani 1 1 d .
H5A H 0.3350 0.1539 0.0159 0.039 Uiso 1 1 calc R
C1 C 0.1864(5) 0.3014(6) -0.0226(5) 0.0288(14) Uani 1 1 d .
H1A H 0.1241 0.3060 -0.0362 0.035 Uiso 1 1 calc R
C3 C 0.3268(5) 0.3743(6) 0.0052(6) 0.0374(18) Uani 1 1 d .
H3A H 0.3628 0.4271 0.0111 0.045 Uiso 1 1 calc R
C4 C 0.3629(5) 0.2887(6) 0.0179(6) 0.0376(18) Uani 1 1 d .
H4A H 0.4247 0.2823 0.0331 0.045 Uiso 1 1 calc R
C2 C 0.2359(5) 0.3794(5) -0.0164(5) 0.0281(14) Uani 1 1 d .
H2A H 0.2084 0.4363 -0.0268 0.034 Uiso 1 1 calc R
N1 N 0.2216(5) 0.2188(5) -0.0105(4) 0.0302(13) Uiso 1 1 d .

loop_
_atom_site_aniso_label
_atom_site_aniso_U_11
_atom_site_aniso_U_22
_atom_site_aniso_U_33
_atom_site_aniso_U_23
_atom_site_aniso_U_13
_atom_site_aniso_U_12
W1 0.0185(2) 0.0185(2) 0.0278(3) 0.000 0.000 0.000
I2 0.0307(4) 0.0370(4) 0.0284(5) 0.000 0.000 -0.0019(3)
I1 0.0309(3) 0.0229(3) 0.0377(4) 0.000 0.0093(2) 0.000
Cu2 0.0235(6) 0.0515(8) 0.0270(7) 0.000 0.000 0.0001(7)
Se1 0.0194(3) 0.0222(3) 0.0295(4) -0.0002(3) -0.0009(2) -0.0001(2)
Cu1 0.0215(4) 0.0206(4) 0.0355(4) 0.0013(3) -0.0008(3) -0.0023(3)
C5 0.027(4) 0.024(4) 0.046(4) -0.002(3) -0.003(3) 0.002(3)
C1 0.017(3) 0.032(4) 0.036(4) 0.000(3) 0.000(3) 0.004(3)
C3 0.019(3) 0.036(4) 0.057(5) -0.010(3) 0.000(3) -0.010(3)
C4 0.014(3) 0.038(4) 0.061(5) -0.008(4) 0.001(3) -0.005(3)
C2 0.025(3) 0.020(3) 0.040(4) -0.003(3) -0.007(3) -0.004(2)

loop_
_atom_type_symbol
_atom_type_description
_atom_type_scat_dispersion_real
_atom_type_scat_dispersion_imag
_atom_type_scat_source
C C 0.0033 0.0016 'International Tables Vol C Tables 4.2.6.8 and 6.1.1.4'
H H 0.0000 0.0000 'International Tables Vol C Tables 4.2.6.8 and 6.1.1.4'
N N 0.0061 0.0033 'International Tables Vol C Tables 4.2.6.8 and 6.1.1.4'
Cu Cu 0.3201 1.2651 'International Tables Vol C Tables 4.2.6.8 and 6.1.1.4'
Se Se -0.0929 2.2259 'International Tables Vol C Tables 4.2.6.8 and 6.1.1.4'
I I -0.4742 1.8119 'International Tables Vol C Tables 4.2.6.8 and 6.1.1.4'
W W -0.8490 6.8722 'International Tables Vol C Tables 4.2.6.8 and 6.1.1.4'

loop_
_geom_angle_atom_site_label_1
_geom_angle_atom_site_label_2
_geom_angle_atom_site_label_3
_geom_angle
_geom_angle_site_symmetry_1
_geom_angle_site_symmetry_3
Se1 W1 Se1 109.898(16) . 3
Se1 W1 Se1 109.898(16) . 4
Se1 W1 Se1 108.62(3) 3 4
Se1 W1 Se1 108.62(3) . 2
Se1 W1 Se1 109.898(16) 3 2
Se1 W1 Se1 109.898(16) 4 2
Se1 W1 Cu2 54.310(16) . .
Se1 W1 Cu2 125.690(16) 3 .
Se1 W1 Cu2 125.690(16) 4 .
Se1 W1 Cu2 54.310(16) 2 .
Se1 W1 Cu2 125.690(16) . 3
Se1 W1 Cu2 54.310(16) 3 3
Se1 W1 Cu2 54.310(16) 4 3
Se1 W1 Cu2 125.690(16) 2 3
Cu2 W1 Cu2 180.0 . 3
Se1 W1 Cu1 135.82(3) . 2
Se1 W1 Cu1 55.22(3) 3 2
Se1 W1 Cu1 114.29(3) 4 2
Se1 W1 Cu1 56.08(3) 2 2
Cu2 W1 Cu1 97.84(2) . 2
Cu2 W1 Cu1 82.16(2) 3 2
Se1 W1 Cu1 56.08(3) . .
Se1 W1 Cu1 114.29(3) 3 .
Se1 W1 Cu1 55.22(3) 4 .
Se1 W1 Cu1 135.82(3) 2 .
Cu2 W1 Cu1 97.84(2) . .
Cu2 W1 Cu1 82.16(2) 3 .
Cu1 W1 Cu1 164.33(4) 2 .
Se1 W1 Cu1 114.29(3) . 4
Se1 W1 Cu1 135.81(3) 3 4
Se1 W1 Cu1 56.08(3) 4 4
Se1 W1 Cu1 55.22(3) 2 4
Cu2 W1 Cu1 82.16(2) . 4
Cu2 W1 Cu1 97.84(2) 3 4
Cu1 W1 Cu1 91.065(5) 2 4
Cu1 W1 Cu1 91.065(5) . 4
Se1 W1 Cu1 55.22(3) . 3
Se1 W1 Cu1 56.08(3) 3 3
Se1 W1 Cu1 135.82(3) 4 3
Se1 W1 Cu1 114.29(3) 2 3
Cu2 W1 Cu1 82.16(2) . 3
Cu2 W1 Cu1 97.84(2) 3 3
Cu1 W1 Cu1 91.065(5) 2 3
Cu1 W1 Cu1 91.065(5) . 3
Cu1 W1 Cu1 164.33(4) 4 3
Cu1 I1 Cu1 108.60(5) 5_554 .
Se1 Cu2 Se1 111.43(6) 2 .
Se1 Cu2 I2 124.29(3) 2 .
Se1 Cu2 I2 124.29(3) . .
Se1 Cu2 W1 55.71(3) 2 .
Se1 Cu2 W1 55.71(3) . .
I2 Cu2 W1 180.0 . .
Cu2 Se1 W1 69.98(3) . .
Cu2 Se1 Cu1 98.05(4) . 3
W1 Se1 Cu1 69.62(3) . 3
Cu2 Se1 Cu1 118.62(4) . .
W1 Se1 Cu1 69.06(3) . .
Cu1 Se1 Cu1 107.95(3) 3 .
N1 Cu1 Se1 114.2(2) . 4
N1 Cu1 Se1 122.8(2) . .
Se1 Cu1 Se1 108.64(4) 4 .
N1 Cu1 I1 103.9(2) . .
Se1 Cu1 I1 109.61(4) 4 .
Se1 Cu1 I1 95.16(4) . .
N1 Cu1 W1 155.1(2) . .
Se1 Cu1 W1 55.16(2) 4 .
Se1 Cu1 W1 54.86(2) . .
I1 Cu1 W1 100.99(3) . .
N1 C5 C4 121.2(8) . .
N1 C1 C2 123.4(7) . .
C2 C3 C4 117.1(7) . .
C3 C4 C5 120.5(8) . .
C1 C2 C3 119.3(7) . .
C5 N1 C1 118.5(7) . .
C5 N1 Cu1 119.5(6) . .
C1 N1 Cu1 122.0(6) . .

loop_
_geom_bond_atom_site_label_1
_geom_bond_atom_site_label_2
_geom_bond_distance
_geom_bond_site_symmetry_2
W1 Se1 2.3986(6) .
W1 Se1 2.3986(6) 3
W1 Se1 2.3986(6) 4
W1 Se1 2.3986(6) 2
W1 Cu2 2.7276(15) .
W1 Cu2 2.7276(15) 3
W1 Cu1 2.7396(9) 2
W1 Cu1 2.7396(9) .
W1 Cu1 2.7396(9) 4
W1 Cu1 2.7396(9) 3
I2 Cu2 2.4613(16) .
I1 Cu1 2.6838(11) 5_554
I1 Cu1 2.6838(11) .
Cu2 Se1 2.3578(10) 2
Cu2 Se1 2.3578(10) .
Se1 Cu1 2.4005(12) 3
Se1 Cu1 2.4342(11) .
Cu1 N1 1.984(7) .
Cu1 Se1 2.4005(12) 4
C5 N1 1.331(11) .
C5 C4 1.396(11) .
C1 N1 1.343(11) .
C1 C2 1.371(10) .
C3 C2 1.390(11) .
C3 C4 1.391(13) .
